data_7063920
loop_
_publ_author_name
'Tesfaye, Dawit'
'Gebrezgiabher, Mamo'
'Braun, Jonas'
'Kuch\'ar, Juraj'
'\<Cern\'ak, Juraj'
'Abebe, Atakilt'
'Boulet, Pascal'
'Kalarikkal, Nandakumar'
'Hochd\"orffer, Tim'
'Sch\"unemann, Volker'
'Anson, Christopher E.'
'Thomas, Madhu'
'Powell, Annie K.'

_publ_section_title
;
 Broad spin crossover in an iron(iii) Schiff base complex with a
 cis-FeN4O2 coordination environment
;
_journal_issue 34
_journal_name_full 'New Journal of Chemistry'
_journal_page_first 14776
_journal_page_last 14781
_journal_paper_doi 10.1039/D5NJ02493E
_journal_volume 49
_journal_year 2025
_chemical_formula_sum 'C19 H24 Br2 Fe N5 O6'
_chemical_formula_weight 634.10
_space_group_crystal_system orthorhombic
_space_group_IT_number 61
_space_group_name_Hall '-P 2ac 2ab'
_space_group_name_H-M_alt 'P b c a'
_atom_sites_solution_hydrogens mixed
_audit_creation_method SHELXL-2018/3
_audit_update_record
;
2025-07-15 deposited with the CCDC.	2025-07-25 downloaded from the CCDC.
;
_cell_angle_alpha 90
_cell_angle_beta 90
_cell_angle_gamma 90
_cell_formula_units_Z 8
_cell_length_a 9.7233(3)
_cell_length_b 21.3996(6)
_cell_length_c 22.8979(7)
_cell_measurement_reflns_used 5139
_cell_measurement_temperature 173(2)
_cell_measurement_theta_max 27.3990
_cell_measurement_theta_min 3.5170
_cell_volume 4764.5(2)
_computing_cell_refinement 'CrysAlisPro 1.171.41.93a (Rigaku OD, 2020)'
_computing_data_collection 'CrysAlisPro 1.171.41.93a (Rigaku OD, 2020)'
_computing_data_reduction 'CrysAlisPro 1.171.41.93a (Rigaku OD, 2020)'
_computing_structure_refinement 'SHELXL-2018/3 (Sheldrick, 2018)'
_diffrn_ambient_temperature 173(2)
_diffrn_detector_area_resol_mean 8.3438
_diffrn_measured_fraction_theta_full 0.999
_diffrn_measured_fraction_theta_max 0.870
_diffrn_measurement_device_type 'Xcalibur, Sapphire2, large Be window'
_diffrn_measurement_method '\w scans'
_diffrn_radiation_type MoK\a
_diffrn_radiation_wavelength 0.71073
_diffrn_reflns_av_R_equivalents 0.0210
_diffrn_reflns_av_unetI/netI 0.0267
_diffrn_reflns_Laue_measured_fraction_full 0.999
_diffrn_reflns_Laue_measured_fraction_max 0.870
_diffrn_reflns_limit_h_max 11
_diffrn_reflns_limit_h_min -13
_diffrn_reflns_limit_k_max 14
_diffrn_reflns_limit_k_min -26
_diffrn_reflns_limit_l_max 23
_diffrn_reflns_limit_l_min -31
_diffrn_reflns_number 16518
_diffrn_reflns_point_group_measured_fraction_full 0.999
_diffrn_reflns_point_group_measured_fraction_max 0.870
_diffrn_reflns_theta_full 25.000
_diffrn_reflns_theta_max 28.930
_diffrn_reflns_theta_min 2.909
_diffrn_source 'fine-focus sealed X-ray tube'
_exptl_absorpt_coefficient_mu 4.033
_exptl_absorpt_correction_T_max 0.821
_exptl_absorpt_correction_T_min 0.509
_exptl_absorpt_correction_type analytical
_exptl_crystal_colour brown
_exptl_crystal_density_diffrn 1.768
_exptl_crystal_description prism
_exptl_crystal_F_000 2536
_exptl_crystal_size_max 0.460
_exptl_crystal_size_mid 0.160
_exptl_crystal_size_min 0.070
_refine_diff_density_max 0.705
_refine_diff_density_min -0.494
_refine_diff_density_rms 0.063
_refine_ls_extinction_method none
_refine_ls_goodness_of_fit_ref 1.028
_refine_ls_hydrogen_treatment constr
_refine_ls_matrix_type full
_refine_ls_number_parameters 312
_refine_ls_number_reflns 5474
_refine_ls_number_restraints 0
_refine_ls_restrained_S_all 1.028
_refine_ls_R_factor_all 0.0526
_refine_ls_R_factor_gt 0.0326
_refine_ls_shift/su_max 0.003
_refine_ls_shift/su_mean 0.000
_refine_ls_structure_factor_coef Fsqd
_refine_ls_weighting_details 'w=1/[\s^2^(Fo^2^)+(0.0305P)^2^+2.7300P] where P=(Fo^2^+2Fc^2^)/3'
_refine_ls_weighting_scheme calc
_refine_ls_wR_factor_gt 0.0682
_refine_ls_wR_factor_ref 0.0771
_reflns_Friedel_coverage 0.000
_reflns_number_gt 4137
_reflns_number_total 5474
_reflns_threshold_expression 'I > 2\s(I)'
_cod_data_source_file d5nj02493e2.cif
_cod_data_source_block shelx
_cod_depositor_comments 'Adding full bibliography for 7063920--7063921.cif.'
_cod_database_code 7063920
_shelx_shelxl_version_number 2018/3
_shelx_space_group_comment
;
The symmetry employed for this shelxl refinement is uniquely defined
by the following loop, which should always be used as a source of
symmetry information in preference to the above space-group names.
They are only intended as comments.
;
_shelx_estimated_absorpt_t_min 0.258
_shelx_estimated_absorpt_t_max 0.766

loop_
_space_group_symop_operation_xyz
'x, y, z'
'-x+1/2, -y, z+1/2'
'-x, y+1/2, -z+1/2'
'x+1/2, -y+1/2, -z'
'-x, -y, -z'
'x-1/2, y, -z-1/2'
'x, -y-1/2, z-1/2'
'-x-1/2, y-1/2, z'

loop_
_atom_site_label
_atom_site_type_symbol
_atom_site_fract_x
_atom_site_fract_y
_atom_site_fract_z
_atom_site_U_iso_or_equiv
_atom_site_adp_type
_atom_site_occupancy
_atom_site_site_symmetry_order
_atom_site_calc_flag
_atom_site_refinement_flags_posn
_atom_site_refinement_flags_adp
_atom_site_refinement_flags_occupancy
_atom_site_disorder_assembly
_atom_site_disorder_group
Fe1 Fe 0.30937(4) 0.65216(2) 0.37298(2) 0.03234(9) Uani 1 1 d . . . . .
Br1 Br 0.86198(3) 0.89011(2) 0.34881(2) 0.05396(10) Uani 1 1 d . . . . .
Br2 Br 0.33126(4) 0.53990(2) 0.07235(2) 0.06935(12) Uani 1 1 d . . . . .
C1A C 0.3231(6) 0.5940(3) 0.4833(3) 0.0521(12) Uani 0.553(5) 1 d . . P A 1
H1A1 H 0.312766 0.555999 0.507620 0.063 Uiso 0.553(5) 1 calc R U P A 1
H1A2 H 0.293235 0.630542 0.506503 0.063 Uiso 0.553(5) 1 calc R U P A 1
C2A C 0.4712(15) 0.6016(5) 0.4647(5) 0.050(2) Uani 0.553(5) 1 d . . P A 1
H2A1 H 0.530890 0.609855 0.498867 0.060 Uiso 0.553(5) 1 calc R U P A 1
H2A2 H 0.504620 0.563659 0.444475 0.060 Uiso 0.553(5) 1 calc R U P A 1
C1B C 0.3780(8) 0.5644(4) 0.4649(3) 0.0521(12) Uani 0.447(5) 1 d . . P A 2
H1B1 H 0.352904 0.541048 0.500703 0.063 Uiso 0.447(5) 1 calc R U P A 2
H1B2 H 0.430927 0.536255 0.438961 0.063 Uiso 0.447(5) 1 calc R U P A 2
C2B C 0.463(2) 0.6217(6) 0.4803(7) 0.050(2) Uani 0.447(5) 1 d . . P A 2
H2B1 H 0.416847 0.646947 0.510877 0.060 Uiso 0.447(5) 1 calc R U P A 2
H2B2 H 0.555577 0.609722 0.494176 0.060 Uiso 0.447(5) 1 calc R U P A 2
C3 C 0.5722(3) 0.69539(12) 0.42084(11) 0.0389(6) Uani 1 1 d . . . . .
H3 H 0.644276 0.691485 0.449947 0.047 Uiso 1 1 d R U . . .
C4 C 0.5852(2) 0.74348(11) 0.37688(11) 0.0329(5) Uani 1 1 d . . . . .
C5 C 0.6977(3) 0.78516(12) 0.38126(11) 0.0368(6) Uani 1 1 d . . . . .
H5 H 0.763086 0.780155 0.411713 0.044 Uiso 1 1 calc R U . . .
C6 C 0.7125(3) 0.83279(12) 0.34165(12) 0.0393(6) Uani 1 1 d . . . . .
C7 C 0.6188(3) 0.84060(12) 0.29619(12) 0.0430(6) Uani 1 1 d . . . . .
H7 H 0.630416 0.873688 0.268977 0.052 Uiso 1 1 calc R U . . .
C8 C 0.5097(3) 0.80027(12) 0.29088(12) 0.0412(6) Uani 1 1 d . . . . .
H8 H 0.446219 0.805923 0.259790 0.049 Uiso 1 1 calc R U . . .
C9 C 0.4897(3) 0.75052(11) 0.33063(11) 0.0348(6) Uani 1 1 d . . . . .
C10 C 0.1054(3) 0.74962(12) 0.37558(13) 0.0440(6) Uani 1 1 d . . . . .
H10A H 0.153531 0.777086 0.347436 0.053 Uiso 1 1 calc R U . . .
H10B H 0.037224 0.774902 0.397350 0.053 Uiso 1 1 calc R U . . .
C11 C 0.0348(3) 0.69618(12) 0.34389(13) 0.0435(6) Uani 1 1 d . . . . .
H11A H -0.025193 0.672547 0.370952 0.052 Uiso 1 1 calc R U . . .
H11B H -0.021863 0.712181 0.311235 0.052 Uiso 1 1 calc R U . . .
C12 C 0.1474(3) 0.63933(12) 0.26802(12) 0.0376(6) Uani 1 1 d . . . . .
H12 H 0.066633 0.649467 0.243789 0.045 Uiso 1 1 d R U . . .
C13 C 0.2522(3) 0.60025(11) 0.24225(11) 0.0360(6) Uani 1 1 d . . . . .
C14 C 0.2433(3) 0.58852(13) 0.18171(12) 0.0441(6) Uani 1 1 d . . . . .
H14 H 0.173478 0.608230 0.159261 0.053 Uiso 1 1 calc R U . . .
C15 C 0.3344(3) 0.54895(13) 0.15510(12) 0.0458(7) Uani 1 1 d . . . . .
C16 C 0.4329(3) 0.51689(13) 0.18747(13) 0.0455(7) Uani 1 1 d . . . . .
H16 H 0.492786 0.487958 0.168921 0.055 Uiso 1 1 calc R U . . .
C17 C 0.4429(3) 0.52754(12) 0.24679(12) 0.0413(6) Uani 1 1 d . . . . .
H17 H 0.508589 0.504868 0.268994 0.050 Uiso 1 1 calc R U . . .
C18 C 0.3574(2) 0.57145(12) 0.27517(11) 0.0354(6) Uani 1 1 d . . . . .
C19B C 0.305(4) 0.4355(13) 0.3689(17) 0.081(3) Uani 0.26(3) 1 d . . P B 3
H19D H 0.351425 0.470473 0.349382 0.121 Uiso 0.26(3) 1 calc R U P B 3
H19E H 0.276215 0.404767 0.339696 0.121 Uiso 0.26(3) 1 calc R U P B 3
H19F H 0.368876 0.415836 0.396524 0.121 Uiso 0.26(3) 1 calc R U P B 3
C19A C 0.2538(16) 0.4269(4) 0.3516(6) 0.081(3) Uani 0.74(3) 1 d . . P B 4
H19A H 0.287382 0.457959 0.323596 0.121 Uiso 0.74(3) 1 calc R U P B 4
H19B H 0.186953 0.399475 0.332461 0.121 Uiso 0.74(3) 1 calc R U P B 4
H19C H 0.331266 0.401945 0.365986 0.121 Uiso 0.74(3) 1 calc R U P B 4
N1 N 0.2431(2) 0.58875(11) 0.43252(10) 0.0489(6) Uani 1 1 d . . . . .
H1C H 0.153073 0.595877 0.441163 0.059 Uiso 0.553(5) 1 calc R U P A 1
H1D H 0.250586 0.549486 0.417594 0.059 Uiso 0.553(5) 1 calc R U P A 1
H1E H 0.184406 0.606896 0.458428 0.059 Uiso 0.447(5) 1 calc R U P A 2
H1F H 0.198813 0.556598 0.414534 0.059 Uiso 0.447(5) 1 calc R U P A 2
N2 N 0.4705(2) 0.65661(10) 0.42397(9) 0.0398(5) Uani 1 1 d . . . . .
N3 N 0.2051(2) 0.72053(10) 0.41637(10) 0.0401(5) Uani 1 1 d . . . . .
H3A H 0.159861 0.703901 0.447499 0.048 Uiso 1 1 calc R U . . .
H3B H 0.265000 0.749875 0.429787 0.048 Uiso 1 1 calc R U . . .
N4 N 0.14647(19) 0.65613(9) 0.32180(10) 0.0347(5) Uani 1 1 d . . . . .
N5 N 0.0705(3) 0.32729(13) 0.48575(11) 0.0500(6) Uani 1 1 d . . . . .
O1 O 0.38311(18) 0.71350(8) 0.32180(8) 0.0428(4) Uani 1 1 d . . . . .
O2 O 0.38019(17) 0.58307(9) 0.33114(7) 0.0384(4) Uani 1 1 d . . . . .
O3 O 0.0756(3) 0.27822(12) 0.51430(11) 0.0751(7) Uani 1 1 d . . . . .
O4 O -0.0325(2) 0.36073(14) 0.48674(11) 0.0828(8) Uani 1 1 d . . . . .
O5 O 0.1721(2) 0.34157(10) 0.45549(11) 0.0688(7) Uani 1 1 d . . . . .
O6 O 0.1904(3) 0.45762(10) 0.39893(13) 0.0777(7) Uani 1 1 d . . . . .
H1O6 H 0.161274 0.430999 0.422893 0.117 Uiso 1 1 calc R U . B 4

loop_
_atom_site_aniso_label
_atom_site_aniso_U_11
_atom_site_aniso_U_22
_atom_site_aniso_U_33
_atom_site_aniso_U_23
_atom_site_aniso_U_13
_atom_site_aniso_U_12
Fe1 0.03069(19) 0.03109(17) 0.03526(19) 0.00075(15) -0.00072(16) -0.00520(14)
Br1 0.04744(18) 0.04357(16) 0.0709(2) 0.00068(15) 0.00425(15) -0.01341(13)
Br2 0.0935(3) 0.0774(2) 0.03711(16) -0.00644(16) 0.00202(17) -0.0238(2)
C1A 0.060(3) 0.049(3) 0.047(3) 0.017(2) 0.011(2) -0.005(2)
C2A 0.056(3) 0.047(6) 0.048(6) 0.019(4) 0.002(4) -0.002(5)
C1B 0.060(3) 0.049(3) 0.047(3) 0.017(2) 0.011(2) -0.005(2)
C2B 0.056(3) 0.047(6) 0.048(6) 0.019(4) 0.002(4) -0.002(5)
C3 0.0381(14) 0.0427(14) 0.0359(14) 0.0040(12) 0.0015(12) 0.0041(12)
C4 0.0325(12) 0.0322(12) 0.0340(12) -0.0005(11) 0.0036(11) 0.0013(10)
C5 0.0327(13) 0.0381(13) 0.0395(14) -0.0024(12) 0.0006(12) 0.0029(11)
C6 0.0365(14) 0.0329(13) 0.0486(15) -0.0032(12) 0.0077(12) -0.0051(11)
C7 0.0508(16) 0.0345(13) 0.0436(15) 0.0072(12) 0.0068(14) -0.0040(12)
C8 0.0451(15) 0.0407(14) 0.0378(14) 0.0058(12) -0.0021(13) -0.0027(12)
C9 0.0382(14) 0.0317(12) 0.0345(13) -0.0017(11) 0.0054(11) -0.0020(11)
C10 0.0397(15) 0.0330(13) 0.0592(17) 0.0005(13) -0.0013(14) 0.0048(11)
C11 0.0324(14) 0.0403(14) 0.0578(18) 0.0019(13) -0.0045(13) 0.0010(11)
C12 0.0310(13) 0.0356(13) 0.0461(15) 0.0058(12) -0.0091(12) -0.0074(11)
C13 0.0355(13) 0.0358(13) 0.0368(13) 0.0026(11) -0.0040(12) -0.0093(11)
C14 0.0462(16) 0.0452(15) 0.0408(14) 0.0050(13) -0.0082(13) -0.0135(13)
C15 0.0572(18) 0.0442(15) 0.0358(14) -0.0029(12) 0.0015(13) -0.0185(14)
C16 0.0503(17) 0.0395(14) 0.0466(16) -0.0018(13) 0.0104(14) -0.0069(13)
C17 0.0406(15) 0.0377(13) 0.0455(15) 0.0016(13) 0.0026(13) -0.0014(12)
C18 0.0355(14) 0.0337(13) 0.0371(13) 0.0038(11) 0.0021(11) -0.0063(11)
C19B 0.069(6) 0.046(3) 0.127(7) 0.002(4) 0.037(6) 0.000(4)
C19A 0.069(6) 0.046(3) 0.127(7) 0.002(4) 0.037(6) 0.000(4)
N1 0.0525(14) 0.0400(12) 0.0543(14) -0.0075(11) 0.0164(12) -0.0138(11)
N2 0.0405(12) 0.0398(12) 0.0391(12) 0.0104(10) 0.0051(10) -0.0013(10)
N3 0.0373(12) 0.0330(11) 0.0499(13) -0.0064(10) -0.0012(10) -0.0048(9)
N4 0.0258(10) 0.0313(10) 0.0469(13) 0.0002(10) -0.0044(9) -0.0042(8)
N5 0.0482(15) 0.0570(15) 0.0447(14) -0.0158(13) 0.0037(12) 0.0028(13)
O1 0.0465(11) 0.0425(10) 0.0393(10) 0.0070(8) -0.0039(9) -0.0130(9)
O2 0.0383(10) 0.0428(10) 0.0342(9) 0.0021(8) -0.0017(8) 0.0078(8)
O3 0.0894(18) 0.0705(16) 0.0655(15) 0.0078(13) 0.0129(13) -0.0137(14)
O4 0.0581(14) 0.109(2) 0.0820(18) -0.0418(16) -0.0089(13) 0.0353(15)
O5 0.0723(15) 0.0535(13) 0.0806(16) 0.0042(12) 0.0372(13) 0.0062(11)
O6 0.103(2) 0.0399(12) 0.090(2) 0.0036(12) 0.0237(16) 0.0016(13)

loop_
_atom_type_symbol
_atom_type_description
_atom_type_scat_dispersion_real
_atom_type_scat_dispersion_imag
_atom_type_scat_source
C C 0.0033 0.0016 'International Tables Vol C Tables 4.2.6.8 and 6.1.1.4'
H H 0.0000 0.0000 'International Tables Vol C Tables 4.2.6.8 and 6.1.1.4'
N N 0.0061 0.0033 'International Tables Vol C Tables 4.2.6.8 and 6.1.1.4'
O O 0.0106 0.0060 'International Tables Vol C Tables 4.2.6.8 and 6.1.1.4'
Fe Fe 0.3463 0.8444 'International Tables Vol C Tables 4.2.6.8 and 6.1.1.4'
Br Br -0.2901 2.4595 'International Tables Vol C Tables 4.2.6.8 and 6.1.1.4'

loop_
_geom_angle_atom_site_label_1
_geom_angle_atom_site_label_2
_geom_angle_atom_site_label_3
_geom_angle
_geom_angle_site_symmetry_1
_geom_angle_site_symmetry_3
_geom_angle_publ_flag
O2 Fe1 O1 95.18(8) . . ?
O2 Fe1 N2 92.80(8) . . ?
O1 Fe1 N2 91.85(8) . . ?
O2 Fe1 N4 91.44(8) . . ?
O1 Fe1 N4 84.65(8) . . ?
N2 Fe1 N4 174.73(9) . . ?
O2 Fe1 N1 86.17(9) . . ?
O1 Fe1 N1 175.18(9) . . ?
N2 Fe1 N1 83.46(9) . . ?
N4 Fe1 N1 99.96(9) . . ?
O2 Fe1 N3 171.45(8) . . ?
O1 Fe1 N3 89.57(9) . . ?
N2 Fe1 N3 94.16(9) . . ?
N4 Fe1 N3 81.90(9) . . ?
N1 Fe1 N3 89.68(9) . . ?
N1 C1A C2A 107.7(6) . . ?
N1 C1A H1A1 110.2 . . ?
C2A C1A H1A1 110.2 . . ?
N1 C1A H1A2 110.2 . . ?
C2A C1A H1A2 110.2 . . ?
H1A1 C1A H1A2 108.5 . . ?
N2 C2A C1A 104.8(8) . . ?
N2 C2A H2A1 110.8 . . ?
C1A C2A H2A1 110.8 . . ?
N2 C2A H2A2 110.8 . . ?
C1A C2A H2A2 110.8 . . ?
H2A1 C2A H2A2 108.9 . . ?
C2B C1B N1 106.9(8) . . ?
C2B C1B H1B1 110.3 . . ?
N1 C1B H1B1 110.3 . . ?
C2B C1B H1B2 110.3 . . ?
N1 C1B H1B2 110.3 . . ?
H1B1 C1B H1B2 108.6 . . ?
N2 C2B C1B 103.3(10) . . ?
N2 C2B H2B1 111.1 . . ?
C1B C2B H2B1 111.1 . . ?
N2 C2B H2B2 111.1 . . ?
C1B C2B H2B2 111.1 . . ?
H2B1 C2B H2B2 109.1 . . ?
N2 C3 C4 124.2(2) . . ?
N2 C3 H3 117.3 . . ?
C4 C3 H3 118.4 . . ?
C5 C4 C9 119.5(2) . . ?
C5 C4 C3 117.9(2) . . ?
C9 C4 C3 122.6(2) . . ?
C6 C5 C4 120.2(2) . . ?
C6 C5 H5 119.9 . . ?
C4 C5 H5 119.9 . . ?
C5 C6 C7 120.9(2) . . ?
C5 C6 Br1 120.1(2) . . ?
C7 C6 Br1 119.0(2) . . ?
C8 C7 C6 119.7(2) . . ?
C8 C7 H7 120.1 . . ?
C6 C7 H7 120.1 . . ?
C7 C8 C9 121.5(3) . . ?
C7 C8 H8 119.2 . . ?
C9 C8 H8 119.2 . . ?
O1 C9 C8 117.5(2) . . ?
O1 C9 C4 124.4(2) . . ?
C8 C9 C4 118.1(2) . . ?
N3 C10 C11 106.3(2) . . ?
N3 C10 H10A 110.5 . . ?
C11 C10 H10A 110.5 . . ?
N3 C10 H10B 110.5 . . ?
C11 C10 H10B 110.5 . . ?
H10A C10 H10B 108.7 . . ?
N4 C11 C10 105.6(2) . . ?
N4 C11 H11A 110.6 . . ?
C10 C11 H11A 110.6 . . ?
N4 C11 H11B 110.6 . . ?
C10 C11 H11B 110.6 . . ?
H11A C11 H11B 108.7 . . ?
N4 C12 C13 124.0(2) . . ?
N4 C12 H12 118.2 . . ?
C13 C12 H12 117.4 . . ?
C14 C13 C18 119.4(2) . . ?
C14 C13 C12 117.5(2) . . ?
C18 C13 C12 123.1(2) . . ?
C15 C14 C13 120.5(3) . . ?
C15 C14 H14 119.8 . . ?
C13 C14 H14 119.8 . . ?
C14 C15 C16 120.9(3) . . ?
C14 C15 Br2 119.7(2) . . ?
C16 C15 Br2 119.4(2) . . ?
C17 C16 C15 119.4(3) . . ?
C17 C16 H16 120.3 . . ?
C15 C16 H16 120.3 . . ?
C16 C17 C18 121.4(3) . . ?
C16 C17 H17 119.3 . . ?
C18 C17 H17 119.3 . . ?
O2 C18 C13 123.8(2) . . ?
O2 C18 C17 118.1(2) . . ?
C13 C18 C17 118.1(2) . . ?
O6 C19B H19D 109.5 . . ?
O6 C19B H19E 109.5 . . ?
H19D C19B H19E 109.5 . . ?
O6 C19B H19F 109.5 . . ?
H19D C19B H19F 109.5 . . ?
H19E C19B H19F 109.5 . . ?
O6 C19A H19A 109.5 . . ?
O6 C19A H19B 109.5 . . ?
H19A C19A H19B 109.5 . . ?
O6 C19A H19C 109.5 . . ?
H19A C19A H19C 109.5 . . ?
H19B C19A H19C 109.5 . . ?
C1A N1 Fe1 109.1(3) . . ?
C1B N1 Fe1 105.7(3) . . ?
C1A N1 H1C 109.9 . . ?
Fe1 N1 H1C 109.9 . . ?
C1A N1 H1D 109.9 . . ?
Fe1 N1 H1D 109.9 . . ?
H1C N1 H1D 108.3 . . ?
C1B N1 H1E 110.6 . . ?
Fe1 N1 H1E 110.6 . . ?
C1B N1 H1F 110.6 . . ?
Fe1 N1 H1F 110.6 . . ?
H1E N1 H1F 108.7 . . ?
C3 N2 C2B 114.0(7) . . ?
C3 N2 C2A 122.3(6) . . ?
C3 N2 Fe1 127.64(18) . . ?
C2B N2 Fe1 116.8(8) . . ?
C2A N2 Fe1 109.7(6) . . ?
C10 N3 Fe1 108.63(16) . . ?
C10 N3 H3A 110.0 . . ?
Fe1 N3 H3A 110.0 . . ?
C10 N3 H3B 110.0 . . ?
Fe1 N3 H3B 110.0 . . ?
H3A N3 H3B 108.3 . . ?
C12 N4 C11 119.9(2) . . ?
C12 N4 Fe1 123.53(18) . . ?
C11 N4 Fe1 114.40(17) . . ?
O4 N5 O3 121.1(3) . . ?
O4 N5 O5 120.9(3) . . ?
O3 N5 O5 118.0(3) . . ?
C9 O1 Fe1 128.05(16) . . ?
C18 O2 Fe1 125.17(16) . . ?
C19A O6 H1O6 109.5 . . ?

loop_
_geom_bond_atom_site_label_1
_geom_bond_atom_site_label_2
_geom_bond_distance
_geom_bond_site_symmetry_2
_geom_bond_publ_flag
Fe1 O2 1.8915(18) . ?
Fe1 O1 1.9002(17) . ?
Fe1 N2 1.956(2) . ?
Fe1 N4 1.972(2) . ?
Fe1 N1 2.029(2) . ?
Fe1 N3 2.039(2) . ?
Br1 C6 1.909(3) . ?
Br2 C15 1.905(3) . ?
C1A N1 1.403(6) . ?
C1A C2A 1.511(16) . ?
C1A H1A1 0.9900 . ?
C1A H1A2 0.9900 . ?
C2A N2 1.501(12) . ?
C2A H2A1 0.9900 . ?
C2A H2A2 0.9900 . ?
C1B C2B 1.520(17) . ?
C1B N1 1.595(8) . ?
C1B H1B1 0.9900 . ?
C1B H1B2 0.9900 . ?
C2B N2 1.493(17) . ?
C2B H2B1 0.9900 . ?
C2B H2B2 0.9900 . ?
C3 N2 1.293(3) . ?
C3 C4 1.445(3) . ?
C3 H3 0.9706 . ?
C4 C5 1.415(3) . ?
C4 C9 1.417(3) . ?
C5 C6 1.372(4) . ?
C5 H5 0.9500 . ?
C6 C7 1.393(4) . ?
C7 C8 1.373(4) . ?
C7 H7 0.9500 . ?
C8 C9 1.414(3) . ?
C8 H8 0.9500 . ?
C9 O1 1.320(3) . ?
C10 N3 1.483(3) . ?
C10 C11 1.518(4) . ?
C10 H10A 0.9900 . ?
C10 H10B 0.9900 . ?
C11 N4 1.473(3) . ?
C11 H11A 0.9900 . ?
C11 H11B 0.9900 . ?
C12 N4 1.283(3) . ?
C12 C13 1.444(4) . ?
C12 H12 0.9861 . ?
C13 C14 1.412(4) . ?
C13 C18 1.412(3) . ?
C14 C15 1.369(4) . ?
C14 H14 0.9500 . ?
C15 C16 1.392(4) . ?
C16 C17 1.381(4) . ?
C16 H16 0.9500 . ?
C17 C18 1.413(4) . ?
C17 H17 0.9500 . ?
C18 O2 1.324(3) . ?
C19B O6 1.39(3) . ?
C19B H19D 0.9800 . ?
C19B H19E 0.9800 . ?
C19B H19F 0.9800 . ?
C19A O6 1.409(9) . ?
C19A H19A 0.9800 . ?
C19A H19B 0.9800 . ?
C19A H19C 0.9800 . ?
N1 H1C 0.9100 . ?
N1 H1D 0.9100 . ?
N1 H1E 0.9100 . ?
N1 H1F 0.9100 . ?
N3 H3A 0.9100 . ?
N3 H3B 0.9100 . ?
N5 O4 1.231(3) . ?
N5 O3 1.238(3) . ?
N5 O5 1.245(3) . ?
O6 H1O6 0.8400 . ?

loop_
_geom_hbond_atom_site_label_D
_geom_hbond_atom_site_label_H
_geom_hbond_atom_site_label_A
_geom_hbond_distance_DH
_geom_hbond_distance_HA
_geom_hbond_distance_DA
_geom_hbond_angle_DHA
_geom_hbond_site_symmetry_A
_geom_hbond_publ_flag
C1A^a H1A1^a Br2 0.99 2.89 3.823(5) 156.8 2_565 yes
C1A^a H1A2^a O4 0.99 2.55 3.065(7) 112.5 5_566 yes
C1B^b H1B1^b Br2 0.99 2.98 3.895(7) 153.6 2_565 yes
C5 H5 O3 0.95 2.62 3.524(4) 158.1 5_666 yes
C10 H10B O3 0.99 2.57 3.132(4) 116.2 5_566 yes
C16 H16 O6 0.95 2.55 3.433(4) 153.9 6_656 yes
C19A^d H19A^d O2 0.98 2.83 3.591(11) 135.0 . yes
C19A^d H19C^d Br1 0.98 3.02 3.818(14) 139.6 8_755 yes
C19B^c H19F^c Br1 0.98 2.89 3.41(3) 114.2 8_755 yes
N1 H1E^b O4 0.91 2.06 2.963(3) 172.3 5_566 yes
N1 H1D^a O6 0.91 2.10 2.955(3) 157.0 . yes
N1 H1E^b O4 0.91 2.06 2.963(3) 172.3 5_566 yes
N1 H1D^a O6 0.91 2.10 2.955(3) 157.0 . yes
N3 H3A O3 0.91 2.48 3.158(3) 131.4 5_566 yes
N3 H3A O4 0.91 2.39 3.281(4) 165.9 5_566 yes
N3 H3B N5 0.91 2.64 3.536(3) 170.6 8_665 yes
N3 H3B O3 0.91 2.55 3.331(3) 144.0 8_665 yes
N3 H3B O5 0.91 2.14 2.990(3) 155.4 8_665 yes
O6 H1O6^d O5 0.84 2.06 2.807(3) 148.3 . yes
